data_4062183
loop_
_publ_author_name
'Guan, Hairong'
'Iimura, Masanori'
'Magee, Matthew P.'
'Norton, Jack R.'
'Janak, Kevin E.'

_publ_section_title
;
 Effect of Chelate Ring Size on the Rate of Hydride Transfer from CpRu(P-P)H
 (P-P = Chelating Diphosphine) to an Iminium Cation
;
_journal_issue 20
_journal_name_full Organometallics
_journal_page_first 4084
_journal_page_last 4089
_journal_paper_doi 10.1021/om0303404
_journal_volume 22
_journal_year 2003
_chemical_formula_sum 'C33 H33 P2 Ru'
_chemical_formula_weight 592.60
_space_group_IT_number 14
_symmetry_cell_setting monoclinic
_symmetry_space_group_name_Hall '-P 2yn'
_symmetry_space_group_name_H-M 'P 1 21/n 1'
_cell_angle_alpha 90.00
_cell_angle_beta 98.7860(10)
_cell_angle_gamma 90.00
_cell_formula_units_Z 4
_cell_length_a 10.6447(5)
_cell_length_b 19.8601(9)
_cell_length_c 13.3136(6)
_cell_measurement_temperature 293(2)
_cell_volume 2781.5(2)
_diffrn_ambient_temperature 293(2)
_exptl_crystal_density_diffrn 1.415
_cod_depositor_comments
;
The following automatic conversions were performed:
'_symmetry_cell_setting' value 'Monoclinic' changed to 'monoclinic'
according to '/home/saulius/struct/CIF-dictionaries/cif_core.dic'
dictionary named 'cif_core.dic' version 2.4.1 from 2010-06-29.

Automatic conversion script
Id: cif_fix_enum 1527 2010-12-29 10:47:43Z saulius 
;
_cod_original_sg_symbol_H-M 'P 21/n'
_cod_database_code 4062183

loop_
_symmetry_equiv_pos_as_xyz
'x, y, z'
'-x+1/2, y+1/2, -z+1/2'
'-x, -y, -z'
'x-1/2, -y-1/2, z-1/2'

loop_
_atom_site_label
_atom_site_type_symbol
_atom_site_fract_x
_atom_site_fract_y
_atom_site_fract_z
_atom_site_U_iso_or_equiv
_atom_site_adp_type
_atom_site_occupancy
_atom_site_symmetry_multiplicity
_atom_site_calc_flag
_atom_site_refinement_flags
_atom_site_disorder_assembly
_atom_site_disorder_group
Ru Ru 0.70808(2) 0.381630(12) 0.835131(17) 0.03148(9) Uani 1 1 d . . .
P1 P 0.76156(7) 0.43303(4) 0.69754(6) 0.03221(17) Uani 1 1 d . . .
P2 P 0.49816(7) 0.39141(4) 0.78224(6) 0.03367(18) Uani 1 1 d . . .
C11 C 0.7181(4) 0.34260(19) 0.9942(3) 0.0543(9) Uani 1 1 d . . .
H11A H 0.6596 0.3104 1.0183 0.065 Uiso 1 1 calc R . .
C12 C 0.8342(4) 0.3269(2) 0.9582(3) 0.0580(10) Uani 1 1 d . . .
H12A H 0.8689 0.2816 0.9526 0.070 Uiso 1 1 calc R . .
C13 C 0.8945(3) 0.3871(2) 0.9392(3) 0.0520(9) Uani 1 1 d . . .
H13A H 0.9785 0.3912 0.9182 0.062 Uiso 1 1 calc R . .
C14 C 0.8177(3) 0.44083(18) 0.9632(2) 0.0472(8) Uani 1 1 d . . .
H14A H 0.8390 0.4888 0.9614 0.057 Uiso 1 1 calc R . .
C15 C 0.7093(3) 0.41373(19) 0.9966(2) 0.0488(8) Uani 1 1 d . . .
H15A H 0.6424 0.4396 1.0222 0.059 Uiso 1 1 calc R . .
C21 C 0.4001(3) 0.35589(16) 0.8727(2) 0.0363(6) Uani 1 1 d . . .
C22 C 0.3336(3) 0.39544(17) 0.9320(3) 0.0508(9) Uani 1 1 d . . .
H22A H 0.3356 0.4420 0.9256 0.061 Uiso 1 1 calc R . .
C23 C 0.2634(4) 0.36671(18) 1.0011(3) 0.0589(10) Uani 1 1 d . . .
H23A H 0.2207 0.3942 1.0412 0.071 Uiso 1 1 calc R . .
C24 C 0.2571(3) 0.29842(19) 1.0102(3) 0.0538(9) Uani 1 1 d . . .
H24A H 0.2098 0.2791 1.0559 0.065 Uiso 1 1 calc R . .
C25 C 0.3219(3) 0.25818(18) 0.9503(3) 0.0548(9) Uani 1 1 d . . .
H25A H 0.3177 0.2116 0.9558 0.066 Uiso 1 1 calc R . .
C26 C 0.3925(3) 0.28651(17) 0.8830(3) 0.0502(8) Uani 1 1 d . . .
H26A H 0.4358 0.2587 0.8436 0.060 Uiso 1 1 calc R . .
C31 C 0.8217(3) 0.52034(15) 0.7190(2) 0.0359(7) Uani 1 1 d . . .
C32 C 0.9430(3) 0.53100(19) 0.7725(3) 0.0483(8) Uani 1 1 d . . .
H32A H 0.9954 0.4944 0.7922 0.058 Uiso 1 1 calc R . .
C33 C 0.9865(4) 0.5960(2) 0.7969(3) 0.0582(10) Uani 1 1 d . . .
H33A H 1.0673 0.6026 0.8333 0.070 Uiso 1 1 calc R . .
C34 C 0.9101(4) 0.6503(2) 0.7671(3) 0.0592(10) Uani 1 1 d . . .
H34A H 0.9389 0.6937 0.7838 0.071 Uiso 1 1 calc R . .
C35 C 0.7914(4) 0.64070(19) 0.7130(3) 0.0571(10) Uani 1 1 d . . .
H35A H 0.7403 0.6776 0.6924 0.068 Uiso 1 1 calc R . .
C36 C 0.7471(3) 0.57624(16) 0.6888(2) 0.0429(7) Uani 1 1 d . . .
H36A H 0.6664 0.5703 0.6518 0.051 Uiso 1 1 calc R . .
C41 C 0.4294(3) 0.47658(16) 0.7629(2) 0.0373(7) Uani 1 1 d . . .
C42 C 0.5012(3) 0.53149(16) 0.8012(2) 0.0421(7) Uani 1 1 d . . .
H42A H 0.5830 0.5247 0.8356 0.051 Uiso 1 1 calc R . .
C43 C 0.4533(4) 0.59669(18) 0.7892(3) 0.0533(9) Uani 1 1 d . . .
H43A H 0.5024 0.6329 0.8166 0.064 Uiso 1 1 calc R . .
C44 C 0.3341(4) 0.6076(2) 0.7371(3) 0.0610(11) Uani 1 1 d . . .
H44A H 0.3029 0.6512 0.7277 0.073 Uiso 1 1 calc R . .
C45 C 0.2603(4) 0.5537(2) 0.6985(3) 0.0611(11) Uani 1 1 d . . .
H45A H 0.1788 0.5611 0.6638 0.073 Uiso 1 1 calc R . .
C46 C 0.3065(3) 0.48896(19) 0.7112(3) 0.0507(9) Uani 1 1 d . . .
H46A H 0.2556 0.4530 0.6853 0.061 Uiso 1 1 calc R . .
C51 C 0.8939(3) 0.39527(16) 0.6412(2) 0.0368(7) Uani 1 1 d . . .
C52 C 0.9542(3) 0.33740(17) 0.6833(3) 0.0457(8) Uani 1 1 d . . .
H52A H 0.9285 0.3179 0.7403 0.055 Uiso 1 1 calc R . .
C53 C 1.0531(3) 0.30850(19) 0.6401(3) 0.0556(9) Uani 1 1 d . . .
H53A H 1.0940 0.2704 0.6695 0.067 Uiso 1 1 calc R . .
C54 C 1.0903(3) 0.33597(18) 0.5548(3) 0.0503(9) Uani 1 1 d . . .
H54A H 1.1547 0.3158 0.5255 0.060 Uiso 1 1 calc R . .
C55 C 1.0319(3) 0.39344(18) 0.5127(3) 0.0487(8) Uani 1 1 d . . .
H55A H 1.0574 0.4124 0.4552 0.058 Uiso 1 1 calc R . .
C56 C 0.9356(3) 0.42290(17) 0.5560(2) 0.0424(7) Uani 1 1 d . . .
H56A H 0.8977 0.4621 0.5276 0.051 Uiso 1 1 calc R . .
C61 C 0.6417(3) 0.44399(15) 0.5835(2) 0.0367(7) Uani 1 1 d . . .
H61A H 0.5763 0.4743 0.6000 0.044 Uiso 1 1 calc R . .
H61B H 0.6819 0.4654 0.5312 0.044 Uiso 1 1 calc R . .
C62 C 0.5780(3) 0.37910(17) 0.5400(2) 0.0438(7) Uani 1 1 d . . .
H62A H 0.6286 0.3410 0.5681 0.053 Uiso 1 1 calc R . .
H62B H 0.5766 0.3788 0.4670 0.053 Uiso 1 1 calc R . .
C63 C 0.4412(3) 0.37037(17) 0.5624(3) 0.0457(8) Uani 1 1 d . . .
H63A H 0.3984 0.4135 0.5513 0.055 Uiso 1 1 calc R . .
H63B H 0.3977 0.3392 0.5128 0.055 Uiso 1 1 calc R . .
C64 C 0.4240(3) 0.34570(16) 0.6666(2) 0.0426(7) Uani 1 1 d . . .
H64A H 0.4548 0.2997 0.6727 0.051 Uiso 1 1 calc R . .
H64B H 0.3333 0.3440 0.6684 0.051 Uiso 1 1 calc R . .

loop_
_atom_site_aniso_label
_atom_site_aniso_U_11
_atom_site_aniso_U_22
_atom_site_aniso_U_33
_atom_site_aniso_U_23
_atom_site_aniso_U_13
_atom_site_aniso_U_12
Ru 0.02997(13) 0.03499(14) 0.03036(14) 0.00458(10) 0.00745(9) 0.00342(9)
P1 0.0294(3) 0.0371(4) 0.0312(4) 0.0027(3) 0.0080(3) 0.0027(3)
P2 0.0296(3) 0.0380(4) 0.0347(4) 0.0027(3) 0.0091(3) 0.0021(3)
C11 0.068(2) 0.059(2) 0.0356(19) 0.0145(17) 0.0067(16) -0.0077(18)
C12 0.074(2) 0.054(2) 0.042(2) 0.0073(17) -0.0041(18) 0.0246(19)
C13 0.0354(16) 0.079(3) 0.0397(19) 0.0067(18) -0.0005(14) 0.0050(17)
C14 0.0530(19) 0.051(2) 0.0361(18) 0.0022(15) 0.0020(15) -0.0087(16)
C15 0.0524(19) 0.065(2) 0.0301(17) -0.0023(16) 0.0110(14) 0.0069(17)
C21 0.0301(13) 0.0426(17) 0.0375(17) 0.0023(14) 0.0090(12) -0.0008(12)
C22 0.061(2) 0.0377(19) 0.060(2) -0.0001(16) 0.0304(18) -0.0042(15)
C23 0.069(2) 0.051(2) 0.066(3) -0.0005(18) 0.041(2) -0.0004(18)
C24 0.0500(19) 0.057(2) 0.059(2) 0.0103(18) 0.0241(17) -0.0053(16)
C25 0.059(2) 0.0419(19) 0.067(2) 0.0082(18) 0.0216(19) -0.0044(16)
C26 0.0574(19) 0.0439(19) 0.055(2) 0.0052(16) 0.0270(17) 0.0092(15)
C31 0.0373(14) 0.0432(17) 0.0294(16) 0.0020(13) 0.0120(12) -0.0053(13)
C32 0.0463(17) 0.055(2) 0.0441(19) 0.0039(16) 0.0089(15) -0.0080(16)
C33 0.059(2) 0.072(3) 0.046(2) -0.0107(19) 0.0166(17) -0.027(2)
C34 0.078(3) 0.053(2) 0.053(2) -0.0118(19) 0.030(2) -0.025(2)
C35 0.076(3) 0.043(2) 0.058(2) -0.0011(17) 0.028(2) -0.0044(18)
C36 0.0478(17) 0.0436(18) 0.0398(18) 0.0022(14) 0.0147(14) -0.0001(15)
C41 0.0340(14) 0.0452(18) 0.0348(16) 0.0073(14) 0.0122(12) 0.0083(13)
C42 0.0400(15) 0.0434(18) 0.0458(19) 0.0050(15) 0.0159(14) 0.0054(14)
C43 0.062(2) 0.0434(19) 0.060(2) 0.0031(17) 0.0247(19) 0.0075(17)
C44 0.081(3) 0.056(2) 0.052(2) 0.0139(19) 0.029(2) 0.031(2)
C45 0.058(2) 0.082(3) 0.043(2) 0.007(2) 0.0058(17) 0.036(2)
C46 0.0410(17) 0.064(2) 0.047(2) -0.0043(17) 0.0045(14) 0.0113(16)
C51 0.0296(13) 0.0452(18) 0.0370(16) -0.0031(14) 0.0090(12) 0.0011(12)
C52 0.0454(17) 0.049(2) 0.0444(19) 0.0061(15) 0.0114(15) 0.0072(15)
C53 0.0442(18) 0.058(2) 0.066(2) 0.0000(19) 0.0126(17) 0.0153(16)
C54 0.0335(15) 0.060(2) 0.061(2) -0.0114(18) 0.0175(15) 0.0019(15)
C55 0.0449(17) 0.058(2) 0.047(2) -0.0065(17) 0.0209(16) -0.0077(16)
C56 0.0406(16) 0.0464(19) 0.0424(18) 0.0037(15) 0.0133(14) 0.0016(14)
C61 0.0328(14) 0.0450(18) 0.0327(16) 0.0061(13) 0.0060(12) 0.0013(13)
C62 0.0433(16) 0.055(2) 0.0340(17) -0.0058(15) 0.0069(13) 0.0029(15)
C63 0.0428(16) 0.051(2) 0.0420(19) -0.0065(15) 0.0030(14) -0.0044(14)
C64 0.0380(15) 0.0426(18) 0.0469(19) -0.0034(15) 0.0053(14) -0.0032(13)

loop_
_geom_bond_atom_site_label_1
_geom_bond_atom_site_label_2
_geom_bond_distance
_geom_bond_site_symmetry_2
_geom_bond_publ_flag
Ru C12 2.235(3) . ?
Ru C15 2.241(3) . ?
Ru C11 2.242(3) . ?
Ru C13 2.243(3) . ?
Ru P1 2.2452(8) . ?
Ru C14 2.246(3) . ?
Ru P2 2.2463(8) . ?
P1 C61 1.841(3) . ?
P1 C51 1.853(3) . ?
P1 C31 1.855(3) . ?
P2 C41 1.846(3) . ?
P2 C21 1.850(3) . ?
P2 C64 1.857(3) . ?
C11 C15 1.416(5) . ?
C11 C12 1.426(5) . ?
C12 C13 1.398(5) . ?
C13 C14 1.411(5) . ?
C14 C15 1.405(5) . ?
C21 C22 1.383(4) . ?
C21 C26 1.388(4) . ?
C22 C23 1.393(5) . ?
C23 C24 1.364(5) . ?
C24 C25 1.385(5) . ?
C25 C26 1.375(4) . ?
C31 C36 1.388(4) . ?
C31 C32 1.392(4) . ?
C32 C33 1.394(5) . ?
C33 C34 1.372(6) . ?
C34 C35 1.368(6) . ?
C35 C36 1.385(5) . ?
C41 C42 1.383(4) . ?
C41 C46 1.404(4) . ?
C42 C43 1.392(5) . ?
C43 C44 1.366(6) . ?
C44 C45 1.379(6) . ?
C45 C46 1.378(5) . ?
C51 C56 1.392(4) . ?
C51 C52 1.392(4) . ?
C52 C53 1.397(4) . ?
C53 C54 1.371(5) . ?
C54 C55 1.377(5) . ?
C55 C56 1.381(4) . ?
C61 C62 1.528(4) . ?
C62 C63 1.540(4) . ?
C63 C64 1.508(5) . ?
